data_4062277
loop_
_publ_author_name
'Lam, Wai Han'
'Shimada, Shigeru'
'Batsanov, Andrei S.'
'Lin, Zhenyang'
'Marder, Todd B.'
'Cowan, John A.'
'Howard, Judith A. K.'
'Mason, Sax A.'
'McIntyre, Garry J.'

_publ_section_title
;
 Accurate Molecular Structures of 16-Electron Rhodium Hydrido Boryl
 Complexes: Low-Temperature Single-Crystal X-ray and Neutron Diffraction
 and Computational Studies of [(PR~3~)~2~RhHCl(Boryl)] (Boryl = Bpin, Bcat)
;
_journal_issue 22
_journal_name_full Organometallics
_journal_page_first 4557
_journal_page_last 4568
_journal_paper_doi 10.1021/om030434d
_journal_volume 22
_journal_year 2003
_chemical_formula_moiety 'C24 H47 B Cl O2 P2 Rh'
_chemical_formula_sum 'C24 H47 B Cl O2 P2 Rh'
_chemical_formula_weight 577.00
_space_group_IT_number 14
_symmetry_cell_setting monoclinic
_symmetry_space_group_name_Hall '-P 2ybc'
_symmetry_space_group_name_H-M 'P 1 21/c 1'
_cell_angle_alpha 90.00
_cell_angle_beta 102.32(2)
_cell_angle_gamma 90.00
_cell_formula_units_Z 4
_cell_length_a 11.181(3)
_cell_length_b 11.050(3)
_cell_length_c 23.233(7)
_cell_measurement_temperature 20(2)
_cell_volume 2804.3(14)
_diffrn_ambient_temperature 20(2)
_exptl_crystal_density_diffrn 1.367
_cod_depositor_comments
;
The following automatic conversions were performed:
'_symmetry_cell_setting' value 'Monoclinic' changed to 'monoclinic'
according to '/home/saulius/struct/CIF-dictionaries/cif_core.dic'
dictionary named 'cif_core.dic' version 2.4.1 from 2010-06-29.

Automatic conversion script
Id: cif_fix_enum 1527 2010-12-29 10:47:43Z saulius 
;
_cod_original_sg_symbol_H-M 'P 21/c'
_cod_database_code 4062277

loop_
_symmetry_equiv_pos_as_xyz
'x, y, z'
'-x, y+1/2, -z+1/2'
'-x, -y, -z'
'x, -y-1/2, z-1/2'

loop_
_atom_site_label
_atom_site_type_symbol
_atom_site_fract_x
_atom_site_fract_y
_atom_site_fract_z
_atom_site_U_iso_or_equiv
_atom_site_adp_type
_atom_site_occupancy
_atom_site_symmetry_multiplicity
_atom_site_calc_flag
_atom_site_refinement_flags
_atom_site_disorder_assembly
_atom_site_disorder_group
Rh Rh 0.3101(4) 0.8149(3) 0.8620(2) 0.0123(11) Uani 1 1 d . . .
H1 H 0.3428(9) 0.7852(8) 0.9278(5) 0.026(2) Uani 1 1 d . . .
Cl Cl 0.3272(3) 0.9359(2) 0.77749(15) 0.0183(8) Uani 1 1 d . . .
B B 0.2106(5) 0.6798(4) 0.8815(3) 0.0159(13) Uani 1 1 d . . .
P1 P 0.1751(5) 0.9613(4) 0.8832(3) 0.0142(13) Uani 1 1 d . . .
P2 P 0.4657(5) 0.6834(4) 0.8483(3) 0.0143(13) Uani 1 1 d . . .
O1 O 0.1037(5) 0.6446(4) 0.8407(2) 0.0151(11) Uani 1 1 d . . .
O2 O 0.2260(5) 0.6032(4) 0.9306(2) 0.0156(12) Uani 1 1 d . . .
C1 C 0.0531(4) 0.5511(3) 0.8666(2) 0.0137(10) Uani 1 1 d . . .
C2 C 0.1274(4) 0.5255(3) 0.9207(2) 0.0158(11) Uani 1 1 d . . .
C3 C 0.0980(4) 0.4357(4) 0.9572(2) 0.0185(11) Uani 1 1 d . . .
H3 H 0.1551(11) 0.4198(9) 1.0003(6) 0.032(2) Uiso 1 1 d . . .
C4 C -0.0106(4) 0.3724(3) 0.9362(2) 0.0175(11) Uani 1 1 d . . .
H4 H -0.0393(10) 0.3028(8) 0.9630(5) 0.030(2) Uiso 1 1 d . . .
C5 C -0.0852(4) 0.3985(3) 0.8808(2) 0.0175(11) Uani 1 1 d . . .
H5 H -0.1717(9) 0.3496(8) 0.8657(5) 0.027(2) Uiso 1 1 d . . .
C6 C -0.0546(4) 0.4903(3) 0.8449(2) 0.0165(11) Uani 1 1 d . . .
H6 H -0.1153(9) 0.5109(7) 0.8038(5) 0.023(2) Uiso 1 1 d . . .
C7 C 0.0975(4) 0.9380(3) 0.9453(2) 0.0160(10) Uani 1 1 d . . .
H7 H 0.0537(8) 1.0254(7) 0.9503(4) 0.0190(19) Uiso 1 1 d . . .
C8 C -0.0029(4) 0.8403(4) 0.9337(2) 0.0192(11) Uani 1 1 d . . .
H81 H 0.0338(10) 0.7503(8) 0.9323(5) 0.028(2) Uiso 1 1 d . . .
H82 H -0.0690(11) 0.8547(9) 0.8946(6) 0.033(2) Uiso 1 1 d . . .
H83 H -0.0496(11) 0.8390(9) 0.9695(6) 0.033(2) Uiso 1 1 d . . .
C9 C 0.1901(4) 0.9108(4) 1.0032(2) 0.0198(11) Uani 1 1 d . . .
H91 H 0.1453(11) 0.9036(9) 1.0388(6) 0.035(2) Uiso 1 1 d . . .
H92 H 0.2584(10) 0.9818(9) 1.0149(5) 0.032(2) Uiso 1 1 d . . .
H93 H 0.2372(9) 0.8263(8) 0.9992(5) 0.026(2) Uiso 1 1 d . . .
C10 C 0.0527(4) 1.0038(3) 0.8193(2) 0.0159(11) Uani 1 1 d . . .
H10 H 0.1028(9) 1.0552(8) 0.7923(5) 0.0222(19) Uiso 1 1 d . . .
C11 C -0.0472(4) 1.0863(4) 0.8341(2) 0.0200(11) Uani 1 1 d . . .
H111 H -0.0984(11) 1.1276(9) 0.7941(5) 0.034(2) Uiso 1 1 d . . .
H112 H -0.0110(10) 1.1589(9) 0.8641(5) 0.032(2) Uiso 1 1 d . . .
H113 H -0.1096(11) 1.0363(9) 0.8554(5) 0.033(2) Uiso 1 1 d . . .
C12 C -0.0029(4) 0.8932(4) 0.7829(2) 0.0180(11) Uani 1 1 d . . .
H121 H -0.0485(10) 0.8337(9) 0.8076(5) 0.030(2) Uiso 1 1 d . . .
H122 H 0.0656(10) 0.8420(9) 0.7676(5) 0.030(2) Uiso 1 1 d . . .
H123 H -0.0695(10) 0.9237(8) 0.7441(5) 0.029(2) Uiso 1 1 d . . .
C13 C 0.2573(4) 1.1069(3) 0.9069(2) 0.0197(12) Uani 1 1 d . . .
H13 H 0.2150(9) 1.1421(8) 0.9416(5) 0.025(2) Uiso 1 1 d . . .
C14 C 0.2467(5) 1.2042(3) 0.8584(2) 0.0242(12) Uani 1 1 d . . .
H141 H 0.3014(10) 1.2823(9) 0.8775(5) 0.034(2) Uiso 1 1 d . . .
H142 H 0.1540(11) 1.2342(9) 0.8433(5) 0.033(2) Uiso 1 1 d . . .
H143 H 0.2845(10) 1.1704(9) 0.8224(5) 0.032(2) Uiso 1 1 d . . .
C15 C 0.3937(4) 1.0824(4) 0.9322(3) 0.0241(13) Uani 1 1 d . . .
H151 H 0.4370(12) 1.0580(10) 0.8983(6) 0.035(2) Uiso 1 1 d . . .
H152 H 0.4093(10) 1.0103(10) 0.9653(6) 0.035(2) Uiso 1 1 d . . .
H153 H 0.4360(11) 1.1643(9) 0.9535(5) 0.037(3) Uiso 1 1 d . . .
C16 C 0.4345(4) 0.5864(3) 0.7822(2) 0.0178(11) Uani 1 1 d . . .
H16 H 0.5171(9) 0.5330(8) 0.7828(5) 0.026(2) Uiso 1 1 d . . .
C17 C 0.3295(4) 0.4988(4) 0.7844(2) 0.0212(12) Uani 1 1 d . . .
H171 H 0.2450(10) 0.5487(8) 0.7849(5) 0.029(2) Uiso 1 1 d . . .
H172 H 0.3489(10) 0.4408(10) 0.8235(6) 0.036(2) Uiso 1 1 d . . .
H173 H 0.3153(11) 0.4394(10) 0.7462(5) 0.036(2) Uiso 1 1 d . . .
C18 C 0.4084(4) 0.6589(4) 0.7247(2) 0.0194(11) Uani 1 1 d . . .
H181 H 0.3933(10) 0.5966(9) 0.6882(5) 0.032(2) Uiso 1 1 d . . .
H182 H 0.4833(11) 0.7174(9) 0.7201(5) 0.036(2) Uiso 1 1 d . . .
H183 H 0.3271(11) 0.7144(9) 0.7212(6) 0.037(3) Uiso 1 1 d . . .
C19 C 0.5135(4) 0.5722(3) 0.9090(2) 0.0160(11) Uani 1 1 d . . .
H19 H 0.4253(10) 0.5311(8) 0.9124(5) 0.028(2) Uiso 1 1 d . . .
C20 C 0.5624(5) 0.6348(4) 0.9683(2) 0.0204(11) Uani 1 1 d . . .
H201 H 0.5757(10) 0.5686(9) 1.0037(5) 0.033(2) Uiso 1 1 d . . .
H202 H 0.4986(12) 0.7014(10) 0.9775(6) 0.042(3) Uiso 1 1 d . . .
H203 H 0.6518(12) 0.6756(10) 0.9696(6) 0.039(3) Uiso 1 1 d . . .
C21 C 0.6021(5) 0.4711(4) 0.8990(3) 0.0264(13) Uani 1 1 d . . .
H211 H 0.6883(13) 0.5065(10) 0.8973(6) 0.039(3) Uiso 1 1 d . . .
H212 H 0.5688(12) 0.4214(11) 0.8592(6) 0.044(3) Uiso 1 1 d . . .
H213 H 0.6149(12) 0.4088(10) 0.9354(6) 0.042(3) Uiso 1 1 d . . .
C22 C 0.5971(4) 0.7768(3) 0.8383(2) 0.0156(10) Uani 1 1 d . . .
H22 H 0.5549(10) 0.8274(8) 0.7997(5) 0.025(2) Uiso 1 1 d . . .
C23 C 0.6394(4) 0.8683(4) 0.8879(2) 0.0190(11) Uani 1 1 d . . .
H231 H 0.6985(10) 0.8245(9) 0.9264(5) 0.033(2) Uiso 1 1 d . . .
H232 H 0.5629(12) 0.9121(9) 0.9011(6) 0.037(3) Uiso 1 1 d . . .
H233 H 0.6950(10) 0.9369(8) 0.8739(5) 0.027(2) Uiso 1 1 d . . .
C24 C 0.7070(4) 0.7071(4) 0.8248(2) 0.0211(12) Uani 1 1 d . . .
H241 H 0.7676(10) 0.7711(9) 0.8093(5) 0.033(2) Uiso 1 1 d . . .
H242 H 0.6832(11) 0.6385(9) 0.7912(5) 0.036(2) Uiso 1 1 d . . .
H243 H 0.7608(11) 0.6646(9) 0.8635(6) 0.035(2) Uiso 1 1 d . . .

loop_
_atom_site_aniso_label
_atom_site_aniso_U_11
_atom_site_aniso_U_22
_atom_site_aniso_U_33
_atom_site_aniso_U_23
_atom_site_aniso_U_13
_atom_site_aniso_U_12
Rh 0.011(3) 0.0112(17) 0.016(3) 0.0012(17) 0.005(2) 0.0020(15)
H1 0.026(6) 0.034(4) 0.017(6) 0.006(4) 0.000(5) 0.003(4)
Cl 0.0178(17) 0.0167(11) 0.021(2) 0.0018(12) 0.0057(15) 0.0011(10)
B 0.020(3) 0.0104(19) 0.016(3) 0.002(2) 0.002(3) -0.0007(18)
P1 0.011(3) 0.016(2) 0.014(3) -0.001(2) 0.001(3) 0.0008(18)
P2 0.007(3) 0.015(2) 0.022(3) 0.001(2) 0.003(3) -0.0015(18)
O2 0.013(3) 0.0156(19) 0.017(3) -0.0008(18) 0.001(2) -0.0004(17)
O1 0.011(3) 0.0125(18) 0.021(3) 0.0032(18) 0.002(2) -0.0051(16)
C1 0.012(2) 0.0140(16) 0.015(3) 0.0000(16) 0.003(2) -0.0010(14)
C2 0.016(3) 0.0122(16) 0.020(3) 0.0007(16) 0.004(2) -0.0022(14)
C3 0.021(3) 0.0171(17) 0.021(3) 0.0049(18) 0.010(2) -0.0018(16)
C4 0.014(2) 0.0177(17) 0.021(3) 0.0022(17) 0.005(2) -0.0008(15)
C5 0.016(3) 0.0156(17) 0.020(3) 0.0030(16) 0.002(2) -0.0030(15)
C6 0.016(2) 0.0150(16) 0.016(3) -0.0013(17) -0.001(2) -0.0015(15)
C7 0.018(2) 0.0164(17) 0.015(3) 0.0001(17) 0.005(2) 0.0024(15)
C8 0.015(2) 0.0200(19) 0.023(3) 0.0005(17) 0.004(3) -0.0036(16)
C9 0.017(3) 0.0216(19) 0.020(3) -0.0033(17) 0.001(2) 0.0009(16)
C10 0.012(2) 0.0141(17) 0.023(3) -0.0001(17) 0.006(2) 0.0040(16)
C11 0.020(3) 0.0201(18) 0.022(3) 0.0004(19) 0.009(2) 0.0086(17)
C12 0.016(3) 0.0182(18) 0.018(3) -0.0018(17) 0.000(2) -0.0024(17)
C13 0.017(2) 0.0119(16) 0.029(3) -0.0056(18) 0.003(2) -0.0008(15)
C14 0.032(3) 0.0157(18) 0.022(3) 0.0048(18) -0.001(3) -0.0007(17)
C15 0.011(2) 0.0187(19) 0.042(4) -0.002(2) 0.004(3) 0.0015(16)
C16 0.014(2) 0.0141(17) 0.027(3) -0.0028(17) 0.008(2) -0.0014(15)
C17 0.014(2) 0.0183(18) 0.032(3) -0.001(2) 0.006(2) -0.0075(17)
C18 0.021(3) 0.025(2) 0.012(3) 0.0043(18) 0.004(2) -0.0030(18)
C19 0.013(2) 0.0129(16) 0.021(3) -0.0008(16) 0.003(2) 0.0043(16)
C20 0.021(3) 0.0243(19) 0.014(3) 0.0015(19) 0.000(2) -0.0006(19)
C21 0.025(3) 0.023(2) 0.034(4) 0.003(2) 0.011(3) 0.0152(19)
C22 0.014(2) 0.0140(16) 0.019(3) -0.0021(18) 0.004(2) -0.0001(15)
C23 0.018(3) 0.0190(18) 0.019(3) -0.0019(18) 0.002(2) 0.0009(18)
C24 0.014(2) 0.024(2) 0.028(3) -0.003(2) 0.007(2) 0.0001(17)

loop_
_geom_bond_atom_site_label_1
_geom_bond_atom_site_label_2
_geom_bond_distance
_geom_bond_site_symmetry_2
_geom_bond_publ_flag
Rh B 1.973(7) . ?
Rh P1 2.335(7) . ?
Rh P2 2.340(7) . ?
Rh Cl 2.415(6) . ?
Rh H1 1.531(11) . ?
B O1 1.413(7) . ?
B O2 1.401(8) . ?
B H1 2.004(10) . ?
P1 C10 1.852(7) . ?
P1 C7 1.855(9) . ?
P1 C13 1.877(6) . ?
P2 C16 1.844(7) . ?
P2 C22 1.851(7) . ?
P2 C19 1.860(7) . ?
O1 C1 1.377(6) . ?
O2 C2 1.378(6) . ?
C1 C2 1.380(7) . ?
C2 C3 1.390(6) . ?
C1 C6 1.377(6) . ?
C3 H3 1.080(16) . ?
C3 C4 1.396(6) . ?
C4 H4 1.081(12) . ?
C4 C5 1.407(7) . ?
C5 H5 1.098(11) . ?
C5 C6 1.400(6) . ?
C6 H6 1.071(14) . ?
C7 C8 1.539(6) . ?
C7 C9 1.541(7) . ?
C7 H7 1.100(9) . ?
C8 H81 1.079(10) . ?
C8 H82 1.054(16) . ?
C8 H83 1.072(16) . ?
C9 H91 1.059(18) . ?
C9 H92 1.087(11) . ?
C9 H93 1.085(10) . ?
C10 C11 1.537(6) . ?
C10 C12 1.541(6) . ?
C10 H10 1.085(13) . ?
C11 H111 1.083(13) . ?
C11 H112 1.083(11) . ?
C11 H113 1.088(15) . ?
C12 H121 1.071(13) . ?
C12 H122 1.072(14) . ?
C12 H123 1.092(13) . ?
C13 C15 1.536(7) . ?
C13 C14 1.543(7) . ?
C13 H13 1.089(14) . ?
C14 H141 1.095(11) . ?
C14 H142 1.073(14) . ?
C14 H143 1.082(16) . ?
C15 H151 1.045(19) . ?
C15 H152 1.095(13) . ?
C15 H153 1.090(11) . ?
C16 C17 1.531(6) . ?
C16 C18 1.531(7) . ?
C16 H16 1.094(11) . ?
C17 H171 1.096(12) . ?
C17 H172 1.096(14) . ?
C17 H173 1.088(14) . ?
C18 H181 1.077(13) . ?
C18 H182 1.081(13) . ?
C18 H183 1.085(13) . ?
C19 C20 1.535(7) . ?
C19 C21 1.543(6) . ?
C19 H19 1.103(13) . ?
C20 H201 1.087(12) . ?
C20 H202 1.078(14) . ?
C20 H203 1.091(15) . ?
C21 H211 1.049(17) . ?
C21 H212 1.071(16) . ?
C21 H213 1.077(15) . ?
C22 C23 1.530(6) . ?
C22 C24 1.538(7) . ?
C22 H22 1.077(12) . ?
C23 H231 1.104(13) . ?
C23 H232 1.083(15) . ?
C23 H233 1.073(12) . ?
C24 H241 1.093(13) . ?
C24 H242 1.081(13) . ?
C24 H243 1.076(14) . ?
